data_4346457
loop_
_publ_author_name
'Maria, Leonor'
'Santos, Isabel C.'
'Sousa, V\^ania R'
'Mar\,calo, Joaquim'

_publ_section_title
;
 Uranium(III) redox chemistry assisted by a hemilabile bis(phenolate)
 cyclam ligand: uranium-nitrogen multiple bond formation comprising a
 trans-{RN&#x2550;U(VI)&#x2550;NR}(2+) complex.
;
_journal_issue 18
_journal_name_full 'Inorganic chemistry'
_journal_page_first 9115
_journal_page_last 9126
_journal_paper_doi 10.1021/acs.inorgchem.5b01547
_journal_volume 54
_journal_year 2015
_chemical_formula_moiety 'C54 H80 N6 O2 U'
_chemical_formula_sum 'C54 H80 N6 O2 U'
_chemical_formula_weight 1083.27
_space_group_IT_number 2
_space_group_name_Hall '-P 1'
_space_group_name_H-M_alt 'P -1'
_symmetry_cell_setting triclinic
_symmetry_space_group_name_H-M 'P -1'
_atom_sites_solution_hydrogens geom
_atom_sites_solution_primary direct
_atom_sites_solution_secondary difmap
_audit_creation_method SHELXL-97
_cell_angle_alpha 103.1520(10)
_cell_angle_beta 109.5310(10)
_cell_angle_gamma 106.6290(10)
_cell_formula_units_Z 2
_cell_length_a 13.3031(2)
_cell_length_b 13.9263(2)
_cell_length_c 16.7844(3)
_cell_measurement_reflns_used 9774
_cell_measurement_temperature 150(2)
_cell_measurement_theta_max 27.15
_cell_measurement_theta_min 2.67
_cell_volume 2622.03(8)
_computing_cell_refinement 'Bruker SAINT, (Bruker, 2004)'
_computing_data_collection 'Bruker SMART, (Bruker, 2004)'
_computing_data_reduction 'Bruker SAINT, (Bruker, 2004)'
_computing_molecular_graphics ORTEP3(Farrugia,1997)
_computing_publication_material 'WinGX (Farrugia, 1999)'
_computing_structure_refinement 'SHELXL-97 (Sheldrick, 2008)'
_computing_structure_solution 'SIR97 (Altomare, 1999)'
_diffrn_ambient_temperature 150(2)
_diffrn_measured_fraction_theta_full 0.970
_diffrn_measured_fraction_theta_max 0.970
_diffrn_measurement_device_type 'Bruker APEX-II CCD'
_diffrn_measurement_method '\f and \w scans'
_diffrn_radiation_monochromator graphite
_diffrn_radiation_source 'fine-focus sealed tube'
_diffrn_radiation_type MoK\a
_diffrn_radiation_wavelength 0.71073
_diffrn_reflns_av_R_equivalents 0.0275
_diffrn_reflns_av_sigmaI/netI 0.0254
_diffrn_reflns_limit_h_max 15
_diffrn_reflns_limit_h_min -16
_diffrn_reflns_limit_k_max 16
_diffrn_reflns_limit_k_min -16
_diffrn_reflns_limit_l_max 20
_diffrn_reflns_limit_l_min -18
_diffrn_reflns_number 35967
_diffrn_reflns_theta_full 25.68
_diffrn_reflns_theta_max 25.68
_diffrn_reflns_theta_min 3.04
_exptl_absorpt_coefficient_mu 3.139
_exptl_absorpt_correction_T_max 0.6019
_exptl_absorpt_correction_T_min 0.3028
_exptl_absorpt_correction_type multi-scan
_exptl_absorpt_process_details 'SADABS; Sheldrick, 2004'
_exptl_crystal_colour brown
_exptl_crystal_density_diffrn 1.372
_exptl_crystal_density_method 'not measured'
_exptl_crystal_description prism
_exptl_crystal_F_000 1108
_exptl_crystal_size_max 0.50
_exptl_crystal_size_mid 0.30
_exptl_crystal_size_min 0.18
_refine_diff_density_max 1.524
_refine_diff_density_min -0.855
_refine_diff_density_rms 0.070
_refine_ls_extinction_method none
_refine_ls_goodness_of_fit_ref 1.059
_refine_ls_hydrogen_treatment constr
_refine_ls_matrix_type full
_refine_ls_number_parameters 580
_refine_ls_number_reflns 9668
_refine_ls_number_restraints 0
_refine_ls_restrained_S_all 1.059
_refine_ls_R_factor_all 0.0225
_refine_ls_R_factor_gt 0.0198
_refine_ls_shift/su_max 0.001
_refine_ls_shift/su_mean 0.000
_refine_ls_structure_factor_coef Fsqd
_refine_ls_weighting_details 'calc w=1/[\s^2^(Fo^2^)+(0.0241P)^2^+1.8148P] where P=(Fo^2^+2Fc^2^)/3'
_refine_ls_weighting_scheme calc
_refine_ls_wR_factor_gt 0.0486
_refine_ls_wR_factor_ref 0.0493
_reflns_number_gt 9046
_reflns_number_total 9668
_reflns_threshold_expression >2sigma(I)
_cod_data_source_file ic5b01547_si_001.cif
_cod_data_source_block comp6
_cod_original_cell_volume 2622.03(7)
_cod_original_sg_symbol_H-M P-1
_cod_database_code 4346457

loop_
_symmetry_equiv_pos_as_xyz
'x, y, z'
'-x, -y, -z'

loop_
_atom_site_label
_atom_site_type_symbol
_atom_site_fract_x
_atom_site_fract_y
_atom_site_fract_z
_atom_site_U_iso_or_equiv
_atom_site_adp_type
_atom_site_occupancy
_atom_site_symmetry_multiplicity
_atom_site_calc_flag
_atom_site_refinement_flags
U1 U 0.578377(7) 0.521402(6) 0.272716(6) 0.01391(3) Uani 1 1 d .
O1 O 0.68764(14) 0.48745(13) 0.20957(12) 0.0186(4) Uani 1 1 d .
O2 O 0.69567(14) 0.62288(13) 0.41155(12) 0.0196(4) Uani 1 1 d .
N1 N 0.41930(16) 0.36471(15) 0.10943(14) 0.0154(4) Uani 1 1 d .
N2 N 0.23313(17) 0.26604(16) 0.17818(15) 0.0197(4) Uani 1 1 d .
N3 N 0.43119(17) 0.57950(15) 0.33448(14) 0.0173(4) Uani 1 1 d .
N4 N 0.25624(17) 0.56671(17) 0.14638(15) 0.0201(5) Uani 1 1 d .
N5 N 0.57692(17) 0.40395(16) 0.31199(14) 0.0192(4) Uani 1 1 d .
N6 N 0.59979(17) 0.64407(16) 0.23769(15) 0.0191(4) Uani 1 1 d .
C1 C 0.3720(2) 0.25183(18) 0.10619(17) 0.0183(5) Uani 1 1 d .
H1A H 0.4339 0.2241 0.1124 0.022 Uiso 1 1 calc R
H1B H 0.3078 0.2081 0.0453 0.022 Uiso 1 1 calc R
C2 C 0.3271(2) 0.23254(19) 0.17581(17) 0.0190(5) Uani 1 1 d .
H2A H 0.3002 0.1548 0.1651 0.023 Uiso 1 1 calc R
H2B H 0.3932 0.2700 0.2365 0.023 Uiso 1 1 calc R
C3 C 0.2310(2) 0.28801(19) 0.26714(18) 0.0215(5) Uani 1 1 d .
H3A H 0.2373 0.2283 0.2883 0.026 Uiso 1 1 calc R
H3B H 0.1559 0.2919 0.2616 0.026 Uiso 1 1 calc R
C4 C 0.3304(2) 0.39346(19) 0.33710(18) 0.0198(5) Uani 1 1 d .
H4A H 0.3286 0.4040 0.3969 0.024 Uiso 1 1 calc R
H4B H 0.4056 0.3899 0.3428 0.024 Uiso 1 1 calc R
C5 C 0.3194(2) 0.48827(19) 0.30872(18) 0.0189(5) Uani 1 1 d .
H5A H 0.2749 0.4612 0.2421 0.023 Uiso 1 1 calc R
H5B H 0.2733 0.5167 0.3357 0.023 Uiso 1 1 calc R
C6 C 0.4010(2) 0.66861(19) 0.31167(18) 0.0206(5) Uani 1 1 d .
H6A H 0.4704 0.7365 0.3485 0.025 Uiso 1 1 calc R
H6B H 0.3397 0.6744 0.3311 0.025 Uiso 1 1 calc R
C7 C 0.3595(2) 0.66061(19) 0.21312(18) 0.0202(5) Uani 1 1 d .
H7A H 0.3443 0.7254 0.2094 0.024 Uiso 1 1 calc R
H7B H 0.4238 0.6626 0.1955 0.024 Uiso 1 1 calc R
C8 C 0.2529(2) 0.5421(2) 0.05551(18) 0.0222(5) Uani 1 1 d .
H8A H 0.2684 0.6083 0.0410 0.027 Uiso 1 1 calc R
H8B H 0.1743 0.4897 0.0106 0.027 Uiso 1 1 calc R
C9 C 0.3423(2) 0.4959(2) 0.04837(18) 0.0198(5) Uani 1 1 d .
H9A H 0.3397 0.4827 -0.0129 0.024 Uiso 1 1 calc R
H9B H 0.4211 0.5483 0.0929 0.024 Uiso 1 1 calc R
C10 C 0.3171(2) 0.39072(19) 0.06651(17) 0.0177(5) Uani 1 1 d .
H10A H 0.2761 0.3925 0.1060 0.021 Uiso 1 1 calc R
H10B H 0.2632 0.3313 0.0082 0.021 Uiso 1 1 calc R
C11 C 0.1213(2) 0.1886(2) 0.1060(2) 0.0348(7) Uani 1 1 d .
H11A H 0.0601 0.2129 0.1092 0.052 Uiso 1 1 calc R
H11B H 0.1054 0.1186 0.1130 0.052 Uiso 1 1 calc R
H11C H 0.1233 0.1821 0.0472 0.052 Uiso 1 1 calc R
C12 C 0.1505(2) 0.5776(2) 0.1464(2) 0.0303(6) Uani 1 1 d .
H12A H 0.0829 0.5134 0.1010 0.045 Uiso 1 1 calc R
H12B H 0.1456 0.6409 0.1319 0.045 Uiso 1 1 calc R
H12C H 0.1518 0.5858 0.2063 0.045 Uiso 1 1 calc R
C13 C 0.4839(2) 0.3654(2) 0.05072(17) 0.0180(5) Uani 1 1 d .
H13A H 0.5130 0.4389 0.0499 0.022 Uiso 1 1 calc R
H13B H 0.4278 0.3173 -0.0119 0.022 Uiso 1 1 calc R
C14 C 0.5854(2) 0.33162(19) 0.07801(17) 0.0165(5) Uani 1 1 d .
C15 C 0.5813(2) 0.23973(19) 0.01977(17) 0.0189(5) Uani 1 1 d .
H15 H 0.5120 0.1952 -0.0335 0.023 Uiso 1 1 calc R
C16 C 0.6773(2) 0.21258(19) 0.03869(17) 0.0194(5) Uani 1 1 d .
C17 C 0.7772(2) 0.28125(19) 0.11633(17) 0.0188(5) Uani 1 1 d .
H17 H 0.8431 0.2632 0.1294 0.023 Uiso 1 1 calc R
C18 C 0.7874(2) 0.37468(19) 0.17625(17) 0.0163(5) Uani 1 1 d .
C19 C 0.6874(2) 0.39837(18) 0.15620(16) 0.0146(5) Uani 1 1 d .
C20 C 0.6808(2) 0.1145(2) -0.02297(19) 0.0245(6) Uani 1 1 d .
C21 C 0.5660(3) 0.0474(3) -0.1058(2) 0.0448(9) Uani 1 1 d .
H21A H 0.5055 0.0189 -0.0865 0.067 Uiso 1 1 calc R
H21B H 0.5737 -0.0122 -0.1440 0.067 Uiso 1 1 calc R
H21C H 0.5449 0.0923 -0.1403 0.067 Uiso 1 1 calc R
C22 C 0.7130(3) 0.0436(2) 0.0307(2) 0.0432(8) Uani 1 1 d .
H22A H 0.6542 0.0183 0.0524 0.065 Uiso 1 1 calc R
H22B H 0.7889 0.0854 0.0825 0.065 Uiso 1 1 calc R
H22C H 0.7164 -0.0181 -0.0086 0.065 Uiso 1 1 calc R
C23 C 0.7745(3) 0.1522(2) -0.0560(2) 0.0324(7) Uani 1 1 d .
H23A H 0.7796 0.0896 -0.0927 0.049 Uiso 1 1 calc R
H23B H 0.8496 0.1958 -0.0037 0.049 Uiso 1 1 calc R
H23C H 0.7542 0.1952 -0.0927 0.049 Uiso 1 1 calc R
C24 C 0.9026(2) 0.4493(2) 0.25839(18) 0.0200(5) Uani 1 1 d .
C25 C 0.9986(2) 0.4073(2) 0.26326(19) 0.0259(6) Uani 1 1 d .
H25A H 1.0702 0.4559 0.3172 0.039 Uiso 1 1 calc R
H25B H 1.0124 0.4036 0.2090 0.039 Uiso 1 1 calc R
H25C H 0.9744 0.3355 0.2667 0.039 Uiso 1 1 calc R
C26 C 0.9430(2) 0.5604(2) 0.25049(19) 0.0251(6) Uani 1 1 d .
H26A H 1.0203 0.6061 0.2995 0.038 Uiso 1 1 calc R
H26B H 0.8882 0.5934 0.2549 0.038 Uiso 1 1 calc R
H26C H 0.9464 0.5525 0.1920 0.038 Uiso 1 1 calc R
C27 C 0.8905(2) 0.4602(2) 0.34736(18) 0.0271(6) Uani 1 1 d .
H27A H 0.8645 0.3892 0.3519 0.041 Uiso 1 1 calc R
H27B H 0.8335 0.4915 0.3485 0.041 Uiso 1 1 calc R
H27C H 0.9657 0.5068 0.3985 0.041 Uiso 1 1 calc R
C28 C 0.4973(2) 0.6184(2) 0.43603(17) 0.0207(5) Uani 1 1 d .
H28A H 0.5173 0.5599 0.4520 0.025 Uiso 1 1 calc R
H28B H 0.4449 0.6314 0.4634 0.025 Uiso 1 1 calc R
C29 C 0.6075(2) 0.71883(19) 0.47909(17) 0.0198(5) Uani 1 1 d .
C30 C 0.6138(2) 0.8128(2) 0.53644(19) 0.0250(6) Uani 1 1 d .
H30 H 0.5466 0.8143 0.5441 0.030 Uiso 1 1 calc R
C31 C 0.7163(2) 0.9038(2) 0.58227(19) 0.0263(6) Uani 1 1 d .
C32 C 0.8133(2) 0.8968(2) 0.57123(18) 0.0241(6) Uani 1 1 d .
H32 H 0.8840 0.9587 0.6027 0.029 Uiso 1 1 calc R
C33 C 0.8134(2) 0.80487(19) 0.51693(17) 0.0190(5) Uani 1 1 d .
C34 C 0.7065(2) 0.71574(19) 0.46814(16) 0.0175(5) Uani 1 1 d .
C35 C 0.7241(3) 1.0090(2) 0.6431(2) 0.0402(8) Uani 1 1 d .
C36 C 0.6305(4) 0.9954(3) 0.6717(3) 0.0764(16) Uani 1 1 d .
H36A H 0.6473 1.0629 0.7176 0.115 Uiso 1 1 calc R
H36B H 0.6241 0.9387 0.6975 0.115 Uiso 1 1 calc R
H36C H 0.5573 0.9757 0.6194 0.115 Uiso 1 1 calc R
C37 C 0.8358(4) 1.0509(4) 0.7380(3) 0.0813(15) Uani 1 1 d .
H37A H 0.8407 1.1165 0.7789 0.122 Uiso 1 1 calc R
H37B H 0.9061 1.0663 0.7276 0.122 Uiso 1 1 calc R
H37C H 0.8289 0.9956 0.7653 0.122 Uiso 1 1 calc R
C38 C 0.7517(6) 1.0934(3) 0.6068(4) 0.114(3) Uani 1 1 d .
H38A H 0.6847 1.0787 0.5512 0.171 Uiso 1 1 calc R
H38B H 0.8184 1.0958 0.5933 0.171 Uiso 1 1 calc R
H38C H 0.7708 1.1627 0.6515 0.171 Uiso 1 1 calc R
C39 C 0.9254(2) 0.79867(19) 0.51377(17) 0.0212(5) Uani 1 1 d .
C40 C 0.9459(2) 0.7077(2) 0.5459(2) 0.0317(7) Uani 1 1 d .
H40A H 0.9527 0.7226 0.6078 0.048 Uiso 1 1 calc R
H40B H 1.0176 0.7035 0.5445 0.048 Uiso 1 1 calc R
H40C H 0.8803 0.6394 0.5057 0.048 Uiso 1 1 calc R
C41 C 0.9179(2) 0.7783(2) 0.41795(18) 0.0259(6) Uani 1 1 d .
H41A H 0.8535 0.7097 0.3765 0.039 Uiso 1 1 calc R
H41B H 0.9908 0.7757 0.4179 0.039 Uiso 1 1 calc R
H41C H 0.9047 0.8363 0.3981 0.039 Uiso 1 1 calc R
C42 C 1.0324(2) 0.9026(2) 0.5773(2) 0.0333(7) Uani 1 1 d .
H42A H 1.0235 0.9623 0.5583 0.050 Uiso 1 1 calc R
H42B H 1.1021 0.8943 0.5747 0.050 Uiso 1 1 calc R
H42C H 1.0399 0.9173 0.6394 0.050 Uiso 1 1 calc R
C43 C 0.6277(2) 0.34416(19) 0.35637(18) 0.0189(5) Uani 1 1 d .
C44 C 0.6970(2) 0.3879(2) 0.44923(19) 0.0254(6) Uani 1 1 d .
H44 H 0.7082 0.4579 0.4831 0.030 Uiso 1 1 calc R
C45 C 0.7495(3) 0.3304(3) 0.4925(2) 0.0347(7) Uani 1 1 d .
H45 H 0.7973 0.3611 0.5559 0.042 Uiso 1 1 calc R
C46 C 0.7328(3) 0.2281(3) 0.4437(2) 0.0415(8) Uani 1 1 d .
H46 H 0.7689 0.1885 0.4736 0.050 Uiso 1 1 calc R
C47 C 0.6638(3) 0.1839(2) 0.3521(3) 0.0447(9) Uani 1 1 d .
H47 H 0.6514 0.1132 0.3189 0.054 Uiso 1 1 calc R
C48 C 0.6119(2) 0.2419(2) 0.3075(2) 0.0336(7) Uani 1 1 d .
H48 H 0.5659 0.2116 0.2440 0.040 Uiso 1 1 calc R
C49 C 0.6643(2) 0.72986(19) 0.22086(16) 0.0185(5) Uani 1 1 d .
C50 C 0.7451(2) 0.7202(2) 0.18728(18) 0.0235(6) Uani 1 1 d .
H50 H 0.7550 0.6544 0.1741 0.028 Uiso 1 1 calc R
C51 C 0.8114(2) 0.8058(2) 0.17299(18) 0.0295(6) Uani 1 1 d .
H51 H 0.8679 0.7991 0.1519 0.035 Uiso 1 1 calc R
C52 C 0.7952(3) 0.9007(2) 0.1893(2) 0.0363(7) Uani 1 1 d .
H52 H 0.8396 0.9590 0.1786 0.044 Uiso 1 1 calc R
C53 C 0.7148(3) 0.9103(2) 0.2210(2) 0.0402(8) Uani 1 1 d .
H53 H 0.7033 0.9754 0.2315 0.048 Uiso 1 1 calc R
C54 C 0.6497(2) 0.8266(2) 0.2381(2) 0.0296(6) Uani 1 1 d .
H54 H 0.5956 0.8352 0.2615 0.035 Uiso 1 1 calc R

loop_
_atom_site_aniso_label
_atom_site_aniso_U_11
_atom_site_aniso_U_22
_atom_site_aniso_U_33
_atom_site_aniso_U_23
_atom_site_aniso_U_13
_atom_site_aniso_U_12
U1 0.01385(5) 0.01363(5) 0.01623(5) 0.00508(3) 0.00745(4) 0.00712(3)
O1 0.0162(8) 0.0181(8) 0.0237(9) 0.0045(7) 0.0111(7) 0.0090(7)
O2 0.0191(9) 0.0168(8) 0.0194(9) 0.0020(7) 0.0073(7) 0.0071(7)
N1 0.0156(10) 0.0175(10) 0.0172(10) 0.0076(8) 0.0088(8) 0.0090(8)
N2 0.0146(10) 0.0205(11) 0.0240(12) 0.0088(9) 0.0085(9) 0.0060(8)
N3 0.0177(10) 0.0165(10) 0.0213(11) 0.0076(8) 0.0108(9) 0.0080(8)
N4 0.0185(11) 0.0256(11) 0.0258(12) 0.0140(9) 0.0127(9) 0.0141(9)
N5 0.0169(10) 0.0166(10) 0.0219(11) 0.0063(9) 0.0063(9) 0.0066(8)
N6 0.0185(10) 0.0202(10) 0.0242(12) 0.0099(9) 0.0111(9) 0.0114(9)
C1 0.0181(12) 0.0135(11) 0.0209(13) 0.0050(10) 0.0068(10) 0.0058(10)
C2 0.0172(12) 0.0162(12) 0.0241(13) 0.0079(10) 0.0084(10) 0.0073(10)
C3 0.0220(13) 0.0199(12) 0.0286(14) 0.0130(11) 0.0153(11) 0.0076(10)
C4 0.0211(13) 0.0223(13) 0.0221(13) 0.0109(10) 0.0131(11) 0.0101(10)
C5 0.0175(12) 0.0201(12) 0.0233(13) 0.0092(10) 0.0118(10) 0.0085(10)
C6 0.0227(13) 0.0178(12) 0.0281(14) 0.0086(11) 0.0147(11) 0.0123(10)
C7 0.0209(13) 0.0197(12) 0.0294(14) 0.0134(11) 0.0149(11) 0.0124(10)
C8 0.0222(13) 0.0270(13) 0.0256(14) 0.0154(11) 0.0114(11) 0.0149(11)
C9 0.0182(12) 0.0278(13) 0.0202(13) 0.0126(11) 0.0103(10) 0.0127(11)
C10 0.0136(12) 0.0228(12) 0.0200(13) 0.0096(10) 0.0071(10) 0.0103(10)
C11 0.0188(14) 0.0413(17) 0.0350(17) 0.0073(14) 0.0088(12) 0.0074(12)
C12 0.0233(14) 0.0374(16) 0.0406(17) 0.0181(13) 0.0178(13) 0.0179(12)
C13 0.0175(12) 0.0252(13) 0.0170(12) 0.0093(10) 0.0089(10) 0.0130(10)
C14 0.0166(12) 0.0187(12) 0.0191(13) 0.0086(10) 0.0105(10) 0.0086(10)
C15 0.0210(13) 0.0199(12) 0.0162(12) 0.0049(10) 0.0102(10) 0.0071(10)
C16 0.0252(13) 0.0183(12) 0.0221(13) 0.0085(10) 0.0152(11) 0.0117(10)
C17 0.0201(12) 0.0231(13) 0.0240(14) 0.0129(11) 0.0137(11) 0.0145(10)
C18 0.0172(12) 0.0195(12) 0.0205(13) 0.0114(10) 0.0126(10) 0.0095(10)
C19 0.0186(12) 0.0144(11) 0.0178(12) 0.0085(9) 0.0120(10) 0.0087(9)
C20 0.0285(14) 0.0214(13) 0.0276(15) 0.0054(11) 0.0154(12) 0.0138(11)
C21 0.0380(18) 0.0339(17) 0.045(2) -0.0132(15) 0.0163(15) 0.0139(14)
C22 0.074(2) 0.0266(15) 0.047(2) 0.0159(14) 0.0362(18) 0.0292(16)
C23 0.0389(17) 0.0338(16) 0.0315(16) 0.0073(13) 0.0217(14) 0.0194(13)
C24 0.0156(12) 0.0244(13) 0.0229(13) 0.0073(11) 0.0100(10) 0.0108(10)
C25 0.0169(13) 0.0323(15) 0.0292(15) 0.0094(12) 0.0090(11) 0.0129(11)
C26 0.0191(13) 0.0240(13) 0.0314(15) 0.0069(11) 0.0116(11) 0.0090(11)
C27 0.0181(13) 0.0394(16) 0.0209(14) 0.0079(12) 0.0077(11) 0.0105(12)
C28 0.0223(13) 0.0224(13) 0.0186(13) 0.0067(10) 0.0110(11) 0.0084(10)
C29 0.0223(13) 0.0193(12) 0.0185(13) 0.0077(10) 0.0101(10) 0.0070(10)
C30 0.0302(15) 0.0238(13) 0.0294(15) 0.0102(11) 0.0203(12) 0.0125(11)
C31 0.0363(16) 0.0184(13) 0.0283(15) 0.0061(11) 0.0206(12) 0.0102(11)
C32 0.0289(14) 0.0181(12) 0.0238(14) 0.0056(10) 0.0137(11) 0.0060(11)
C33 0.0221(13) 0.0191(12) 0.0153(12) 0.0065(10) 0.0081(10) 0.0072(10)
C34 0.0234(13) 0.0182(12) 0.0137(12) 0.0059(10) 0.0094(10) 0.0100(10)
C35 0.055(2) 0.0172(14) 0.055(2) 0.0031(13) 0.0412(17) 0.0101(13)
C36 0.103(3) 0.035(2) 0.101(4) -0.003(2) 0.084(3) 0.015(2)
C37 0.083(3) 0.065(3) 0.064(3) -0.017(2) 0.029(3) 0.019(2)
C38 0.220(7) 0.044(2) 0.176(6) 0.056(3) 0.168(6) 0.072(3)
C39 0.0174(12) 0.0200(12) 0.0212(13) 0.0034(10) 0.0060(10) 0.0064(10)
C40 0.0286(15) 0.0342(16) 0.0348(17) 0.0154(13) 0.0099(13) 0.0178(13)
C41 0.0225(13) 0.0262(14) 0.0262(15) 0.0048(11) 0.0136(11) 0.0056(11)
C42 0.0215(14) 0.0290(15) 0.0327(17) -0.0015(12) 0.0065(12) 0.0034(12)
C43 0.0127(11) 0.0204(12) 0.0276(14) 0.0127(11) 0.0100(10) 0.0073(10)
C44 0.0255(14) 0.0339(15) 0.0250(14) 0.0143(12) 0.0162(12) 0.0136(12)
C45 0.0311(16) 0.057(2) 0.0301(16) 0.0274(15) 0.0165(13) 0.0235(15)
C46 0.0350(17) 0.057(2) 0.062(2) 0.0456(19) 0.0266(17) 0.0328(16)
C47 0.0407(18) 0.0257(15) 0.068(2) 0.0191(16) 0.0157(17) 0.0209(14)
C48 0.0302(15) 0.0216(14) 0.0376(17) 0.0048(12) 0.0034(13) 0.0128(12)
C49 0.0161(12) 0.0174(12) 0.0154(12) 0.0070(10) 0.0005(10) 0.0043(10)
C50 0.0242(13) 0.0249(13) 0.0202(14) 0.0094(11) 0.0086(11) 0.0081(11)
C51 0.0255(14) 0.0354(16) 0.0180(14) 0.0099(12) 0.0073(11) 0.0013(12)
C52 0.0293(16) 0.0299(16) 0.0354(17) 0.0191(13) 0.0045(13) -0.0023(12)
C53 0.0365(17) 0.0199(14) 0.055(2) 0.0170(14) 0.0089(15) 0.0080(13)
C54 0.0232(14) 0.0217(13) 0.0411(17) 0.0098(12) 0.0114(13) 0.0092(11)

loop_
_atom_type_symbol
_atom_type_description
_atom_type_scat_dispersion_real
_atom_type_scat_dispersion_imag
_atom_type_scat_source
C C 0.0033 0.0016 'International Tables Vol C Tables 4.2.6.8 and 6.1.1.4'
H H 0.0000 0.0000 'International Tables Vol C Tables 4.2.6.8 and 6.1.1.4'
N N 0.0061 0.0033 'International Tables Vol C Tables 4.2.6.8 and 6.1.1.4'
O O 0.0106 0.0060 'International Tables Vol C Tables 4.2.6.8 and 6.1.1.4'
U U -9.6767 9.6646 'International Tables Vol C Tables 4.2.6.8 and 6.1.1.4'

loop_
_geom_angle_atom_site_label_1
_geom_angle_atom_site_label_2
_geom_angle_atom_site_label_3
_geom_angle
N5 U1 N6 172.95(8)
N5 U1 O1 88.97(8)
N6 U1 O1 85.92(8)
N5 U1 O2 86.37(8)
N6 U1 O2 90.30(8)
O1 U1 O2 105.35(6)
N5 U1 N3 99.03(8)
N6 U1 N3 86.39(7)
O1 U1 N3 171.32(6)
O2 U1 N3 78.69(6)
N5 U1 N1 83.84(7)
N6 U1 N1 99.79(8)
O1 U1 N1 77.87(6)
O2 U1 N1 169.66(6)
N3 U1 N1 99.52(6)
C19 O1 U1 135.57(14)
C34 O2 U1 133.90(15)
C1 N1 C10 106.88(18)
C1 N1 C13 106.93(18)
C10 N1 C13 107.97(18)
C1 N1 U1 118.27(14)
C10 N1 U1 112.10(13)
C13 N1 U1 104.16(13)
C11 N2 C2 111.2(2)
C11 N2 C3 111.8(2)
C2 N2 C3 112.3(2)
C6 N3 C5 107.31(18)
C6 N3 C28 107.42(19)
C5 N3 C28 107.00(19)
C6 N3 U1 116.86(15)
C5 N3 U1 114.22(14)
C28 N3 U1 103.36(13)
C12 N4 C7 111.5(2)
C12 N4 C8 111.7(2)
C7 N4 C8 112.2(2)
C43 N5 U1 154.88(17)
C49 N6 U1 153.65(17)
N1 C1 C2 117.9(2)
N1 C1 H1A 107.8
C2 C1 H1A 107.8
N1 C1 H1B 107.8
C2 C1 H1B 107.8
H1A C1 H1B 107.2
N2 C2 C1 117.5(2)
N2 C2 H2A 107.9
C1 C2 H2A 107.9
N2 C2 H2B 107.9
C1 C2 H2B 107.9
H2A C2 H2B 107.2
N2 C3 C4 111.7(2)
N2 C3 H3A 109.3
C4 C3 H3A 109.3
N2 C3 H3B 109.3
C4 C3 H3B 109.3
H3A C3 H3B 107.9
C5 C4 C3 110.5(2)
C5 C4 H4A 109.5
C3 C4 H4A 109.5
C5 C4 H4B 109.5
C3 C4 H4B 109.5
H4A C4 H4B 108.1
N3 C5 C4 116.14(19)
N3 C5 H5A 108.3
C4 C5 H5A 108.3
N3 C5 H5B 108.3
C4 C5 H5B 108.3
H5A C5 H5B 107.4
N3 C6 C7 117.8(2)
N3 C6 H6A 107.9
C7 C6 H6A 107.9
N3 C6 H6B 107.9
C7 C6 H6B 107.9
H6A C6 H6B 107.2
N4 C7 C6 117.3(2)
N4 C7 H7A 108.0
C6 C7 H7A 108.0
N4 C7 H7B 108.0
C6 C7 H7B 108.0
H7A C7 H7B 107.2
N4 C8 C9 111.7(2)
N4 C8 H8A 109.3
C9 C8 H8A 109.3
N4 C8 H8B 109.3
C9 C8 H8B 109.3
H8A C8 H8B 107.9
C10 C9 C8 110.4(2)
C10 C9 H9A 109.6
C8 C9 H9A 109.6
C10 C9 H9B 109.6
C8 C9 H9B 109.6
H9A C9 H9B 108.1
N1 C10 C9 116.92(19)
N1 C10 H10A 108.1
C9 C10 H10A 108.1
N1 C10 H10B 108.1
C9 C10 H10B 108.1
H10A C10 H10B 107.3
N2 C11 H11A 109.5
N2 C11 H11B 109.5
H11A C11 H11B 109.5
N2 C11 H11C 109.5
H11A C11 H11C 109.5
H11B C11 H11C 109.5
N4 C12 H12A 109.5
N4 C12 H12B 109.5
H12A C12 H12B 109.5
N4 C12 H12C 109.5
H12A C12 H12C 109.5
H12B C12 H12C 109.5
N1 C13 C14 116.5(2)
N1 C13 H13A 108.2
C14 C13 H13A 108.2
N1 C13 H13B 108.2
C14 C13 H13B 108.2
H13A C13 H13B 107.3
C15 C14 C19 120.1(2)
C15 C14 C13 119.6(2)
C19 C14 C13 120.0(2)
C16 C15 C14 120.9(2)
C16 C15 H15 119.6
C14 C15 H15 119.6
C17 C16 C15 117.4(2)
C17 C16 C20 118.4(2)
C15 C16 C20 124.1(2)
C16 C17 C18 124.4(2)
C16 C17 H17 117.8
C18 C17 H17 117.8
C17 C18 C19 116.6(2)
C17 C18 C24 121.4(2)
C19 C18 C24 122.0(2)
O1 C19 C14 117.8(2)
O1 C19 C18 121.6(2)
C14 C19 C18 120.6(2)
C21 C20 C23 107.9(2)
C21 C20 C22 109.1(3)
C23 C20 C22 107.9(2)
C21 C20 C16 112.6(2)
C23 C20 C16 109.5(2)
C22 C20 C16 109.8(2)
C20 C21 H21A 109.5
C20 C21 H21B 109.5
H21A C21 H21B 109.5
C20 C21 H21C 109.5
H21A C21 H21C 109.5
H21B C21 H21C 109.5
C20 C22 H22A 109.5
C20 C22 H22B 109.5
H22A C22 H22B 109.5
C20 C22 H22C 109.5
H22A C22 H22C 109.5
H22B C22 H22C 109.5
C20 C23 H23A 109.5
C20 C23 H23B 109.5
H23A C23 H23B 109.5
C20 C23 H23C 109.5
H23A C23 H23C 109.5
H23B C23 H23C 109.5
C27 C24 C18 111.4(2)
C27 C24 C25 107.1(2)
C18 C24 C25 111.7(2)
C27 C24 C26 109.8(2)
C18 C24 C26 109.3(2)
C25 C24 C26 107.5(2)
C24 C25 H25A 109.5
C24 C25 H25B 109.5
H25A C25 H25B 109.5
C24 C25 H25C 109.5
H25A C25 H25C 109.5
H25B C25 H25C 109.5
C24 C26 H26A 109.5
C24 C26 H26B 109.5
H26A C26 H26B 109.5
C24 C26 H26C 109.5
H26A C26 H26C 109.5
H26B C26 H26C 109.5
C24 C27 H27A 109.5
C24 C27 H27B 109.5
H27A C27 H27B 109.5
C24 C27 H27C 109.5
H27A C27 H27C 109.5
H27B C27 H27C 109.5
N3 C28 C29 116.5(2)
N3 C28 H28A 108.2
C29 C28 H28A 108.2
N3 C28 H28B 108.2
C29 C28 H28B 108.2
H28A C28 H28B 107.3
C30 C29 C34 119.7(2)
C30 C29 C28 119.8(2)
C34 C29 C28 120.2(2)
C31 C30 C29 121.2(2)
C31 C30 H30 119.4
C29 C30 H30 119.4
C30 C31 C32 117.4(2)
C30 C31 C35 122.0(2)
C32 C31 C35 120.5(2)
C31 C32 C33 124.1(2)
C31 C32 H32 117.9
C33 C32 H32 117.9
C32 C33 C34 116.8(2)
C32 C33 C39 121.8(2)
C34 C33 C39 121.3(2)
O2 C34 C29 117.3(2)
O2 C34 C33 122.0(2)
C29 C34 C33 120.6(2)
C38 C35 C36 118.2(4)
C38 C35 C31 110.3(3)
C36 C35 C31 113.8(3)
C38 C35 C37 103.2(4)
C36 C35 C37 101.8(4)
C31 C35 C37 108.1(3)
C35 C36 H36A 109.5
C35 C36 H36B 109.5
H36A C36 H36B 109.5
C35 C36 H36C 109.5
H36A C36 H36C 109.5
H36B C36 H36C 109.5
C35 C37 H37A 109.5
C35 C37 H37B 109.5
H37A C37 H37B 109.5
C35 C37 H37C 109.5
H37A C37 H37C 109.5
H37B C37 H37C 109.5
C35 C38 H38A 109.5
C35 C38 H38B 109.5
H38A C38 H38B 109.5
C35 C38 H38C 109.5
H38A C38 H38C 109.5
H38B C38 H38C 109.5
C41 C39 C33 111.1(2)
C41 C39 C42 107.6(2)
C33 C39 C42 112.2(2)
C41 C39 C40 110.1(2)
C33 C39 C40 108.9(2)
C42 C39 C40 106.9(2)
C39 C40 H40A 109.5
C39 C40 H40B 109.5
H40A C40 H40B 109.5
C39 C40 H40C 109.5
H40A C40 H40C 109.5
H40B C40 H40C 109.5
C39 C41 H41A 109.5
C39 C41 H41B 109.5
H41A C41 H41B 109.5
C39 C41 H41C 109.5
H41A C41 H41C 109.5
H41B C41 H41C 109.5
C39 C42 H42A 109.5
C39 C42 H42B 109.5
H42A C42 H42B 109.5
C39 C42 H42C 109.5
H42A C42 H42C 109.5
H42B C42 H42C 109.5
C48 C43 C44 119.3(2)
C48 C43 N5 120.3(2)
C44 C43 N5 120.4(2)
C45 C44 C43 120.5(3)
C45 C44 H44 119.8
C43 C44 H44 119.8
C44 C45 C46 120.0(3)
C44 C45 H45 120.0
C46 C45 H45 120.0
C47 C46 C45 120.0(3)
C47 C46 H46 120.0
C45 C46 H46 120.0
C46 C47 C48 120.5(3)
C46 C47 H47 119.8
C48 C47 H47 119.8
C43 C48 C47 119.8(3)
C43 C48 H48 120.1
C47 C48 H48 120.1
C50 C49 C54 118.7(2)
C50 C49 N6 120.5(2)
C54 C49 N6 120.8(2)
C51 C50 C49 120.7(3)
C51 C50 H50 119.7
C49 C50 H50 119.7
C52 C51 C50 120.1(3)
C52 C51 H51 119.9
C50 C51 H51 119.9
C53 C52 C51 119.5(3)
C53 C52 H52 120.2
C51 C52 H52 120.2
C52 C53 C54 121.3(3)
C52 C53 H53 119.3
C54 C53 H53 119.3
C53 C54 C49 119.6(3)
C53 C54 H54 120.2
C49 C54 H54 120.2

loop_
_geom_bond_atom_site_label_1
_geom_bond_atom_site_label_2
_geom_bond_distance
U1 N5 1.895(2)
U1 N6 1.907(2)
U1 O1 2.1577(16)
U1 O2 2.1610(17)
U1 N3 2.729(2)
U1 N1 2.740(2)
O1 C19 1.353(3)
O2 C34 1.356(3)
N1 C1 1.497(3)
N1 C10 1.498(3)
N1 C13 1.508(3)
N2 C11 1.458(3)
N2 C2 1.463(3)
N2 C3 1.466(3)
N3 C6 1.499(3)
N3 C5 1.500(3)
N3 C28 1.509(3)
N4 C12 1.458(3)
N4 C7 1.459(3)
N4 C8 1.467(3)
N5 C43 1.404(3)
N6 C49 1.404(3)
C1 C2 1.521(4)
C1 H1A 0.9900
C1 H1B 0.9900
C2 H2A 0.9900
C2 H2B 0.9900
C3 C4 1.533(3)
C3 H3A 0.9900
C3 H3B 0.9900
C4 C5 1.530(3)
C4 H4A 0.9900
C4 H4B 0.9900
C5 H5A 0.9900
C5 H5B 0.9900
C6 C7 1.524(4)
C6 H6A 0.9900
C6 H6B 0.9900
C7 H7A 0.9900
C7 H7B 0.9900
C8 C9 1.530(3)
C8 H8A 0.9900
C8 H8B 0.9900
C9 C10 1.530(3)
C9 H9A 0.9900
C9 H9B 0.9900
C10 H10A 0.9900
C10 H10B 0.9900
C11 H11A 0.9800
C11 H11B 0.9800
C11 H11C 0.9800
C12 H12A 0.9800
C12 H12B 0.9800
C12 H12C 0.9800
C13 C14 1.518(3)
C13 H13A 0.9900
C13 H13B 0.9900
C14 C15 1.397(3)
C14 C19 1.400(3)
C15 C16 1.391(3)
C15 H15 0.9500
C16 C17 1.388(4)
C16 C20 1.538(3)
C17 C18 1.391(3)
C17 H17 0.9500
C18 C19 1.412(3)
C18 C24 1.534(3)
C20 C21 1.520(4)
C20 C23 1.535(4)
C20 C22 1.535(4)
C21 H21A 0.9800
C21 H21B 0.9800
C21 H21C 0.9800
C22 H22A 0.9800
C22 H22B 0.9800
C22 H22C 0.9800
C23 H23A 0.9800
C23 H23B 0.9800
C23 H23C 0.9800
C24 C27 1.534(4)
C24 C25 1.537(3)
C24 C26 1.537(4)
C25 H25A 0.9800
C25 H25B 0.9800
C25 H25C 0.9800
C26 H26A 0.9800
C26 H26B 0.9800
C26 H26C 0.9800
C27 H27A 0.9800
C27 H27B 0.9800
C27 H27C 0.9800
C28 C29 1.512(3)
C28 H28A 0.9900
C28 H28B 0.9900
C29 C30 1.399(4)
C29 C34 1.400(4)
C30 C31 1.387(4)
C30 H30 0.9500
C31 C32 1.390(4)
C31 C35 1.537(4)
C32 C33 1.393(4)
C32 H32 0.9500
C33 C34 1.408(3)
C33 C39 1.534(3)
C35 C38 1.456(5)
C35 C36 1.457(5)
C35 C37 1.607(6)
C36 H36A 0.9800
C36 H36B 0.9800
C36 H36C 0.9800
C37 H37A 0.9800
C37 H37B 0.9800
C37 H37C 0.9800
C38 H38A 0.9800
C38 H38B 0.9800
C38 H38C 0.9800
C39 C41 1.532(4)
C39 C42 1.537(3)
C39 C40 1.542(4)
C40 H40A 0.9800
C40 H40B 0.9800
C40 H40C 0.9800
C41 H41A 0.9800
C41 H41B 0.9800
C41 H41C 0.9800
C42 H42A 0.9800
C42 H42B 0.9800
C42 H42C 0.9800
C43 C48 1.389(4)
C43 C44 1.391(4)
C44 C45 1.380(4)
C44 H44 0.9500
C45 C46 1.384(5)
C45 H45 0.9500
C46 C47 1.375(5)
C46 H46 0.9500
C47 C48 1.391(4)
C47 H47 0.9500
C48 H48 0.9500
C49 C50 1.395(4)
C49 C54 1.396(4)
C50 C51 1.387(4)
C50 H50 0.9500
C51 C52 1.381(4)
C51 H51 0.9500
C52 C53 1.369(5)
C52 H52 0.9500
C53 C54 1.390(4)
C53 H53 0.9500
C54 H54 0.9500

loop_
_geom_torsion_atom_site_label_1
_geom_torsion_atom_site_label_2
_geom_torsion_atom_site_label_3
_geom_torsion_atom_site_label_4
_geom_torsion
N5 U1 O1 C19 46.1(2)
N6 U1 O1 C19 -138.8(2)
O2 U1 O1 C19 132.0(2)
N3 U1 O1 C19 -111.2(4)
N1 U1 O1 C19 -37.8(2)
N5 U1 O2 C34 -139.1(2)
N6 U1 O2 C34 47.1(2)
O1 U1 O2 C34 133.0(2)
N3 U1 O2 C34 -39.1(2)
N1 U1 O2 C34 -120.1(3)
N5 U1 N1 C1 8.99(16)
N6 U1 N1 C1 -177.11(16)
O1 U1 N1 C1 99.26(16)
O2 U1 N1 C1 -10.0(4)
N3 U1 N1 C1 -89.17(16)
N5 U1 N1 C10 134.03(16)
N6 U1 N1 C10 -52.07(16)
O1 U1 N1 C10 -135.70(16)
O2 U1 N1 C10 115.0(3)
N3 U1 N1 C10 35.87(15)
N5 U1 N1 C13 -109.48(14)
N6 U1 N1 C13 64.41(14)
O1 U1 N1 C13 -19.22(13)
O2 U1 N1 C13 -128.5(3)
N3 U1 N1 C13 152.36(13)
N5 U1 N3 C6 -176.10(16)
N6 U1 N3 C6 8.44(17)
O1 U1 N3 C6 -19.2(5)
O2 U1 N3 C6 99.47(16)
N1 U1 N3 C6 -90.89(16)
N5 U1 N3 C5 -49.70(17)
N6 U1 N3 C5 134.85(17)
O1 U1 N3 C5 107.3(4)
O2 U1 N3 C5 -134.12(16)
N1 U1 N3 C5 35.52(16)
N5 U1 N3 C28 66.17(15)
N6 U1 N3 C28 -109.28(15)
O1 U1 N3 C28 -136.9(4)
O2 U1 N3 C28 -18.25(14)
N1 U1 N3 C28 151.39(14)
N6 U1 N5 C43 11.9(10)
O1 U1 N5 C43 55.4(4)
O2 U1 N5 C43 -50.1(4)
N3 U1 N5 C43 -128.0(4)
N1 U1 N5 C43 133.3(4)
N5 U1 N6 C49 9.2(10)
O1 U1 N6 C49 -34.4(4)
O2 U1 N6 C49 71.0(4)
N3 U1 N6 C49 149.6(4)
N1 U1 N6 C49 -111.3(4)
C10 N1 C1 C2 -78.4(2)
C13 N1 C1 C2 166.2(2)
U1 N1 C1 C2 49.2(2)
C11 N2 C2 C1 78.9(3)
C3 N2 C2 C1 -155.0(2)
N1 C1 C2 N2 58.6(3)
C11 N2 C3 C4 -160.8(2)
C2 N2 C3 C4 73.4(3)
N2 C3 C4 C5 61.9(3)
C6 N3 C5 C4 -172.6(2)
C28 N3 C5 C4 -57.6(3)
U1 N3 C5 C4 56.2(2)
C3 C4 C5 N3 -146.9(2)
C5 N3 C6 C7 -79.4(3)
C28 N3 C6 C7 165.9(2)
U1 N3 C6 C7 50.4(2)
C12 N4 C7 C6 78.9(3)
C8 N4 C7 C6 -155.0(2)
N3 C6 C7 N4 58.6(3)
C12 N4 C8 C9 -161.8(2)
C7 N4 C8 C9 72.2(3)
N4 C8 C9 C10 61.3(3)
C1 N1 C10 C9 -170.9(2)
C13 N1 C10 C9 -56.1(3)
U1 N1 C10 C9 58.0(2)
C8 C9 C10 N1 -148.8(2)
C1 N1 C13 C14 -60.3(2)
C10 N1 C13 C14 -175.0(2)
U1 N1 C13 C14 65.6(2)
N1 C13 C14 C15 116.5(3)
N1 C13 C14 C19 -70.4(3)
C19 C14 C15 C16 0.6(4)
C13 C14 C15 C16 173.6(2)
C14 C15 C16 C17 -1.2(4)
C14 C15 C16 C20 -178.4(2)
C15 C16 C17 C18 0.3(4)
C20 C16 C17 C18 177.6(2)
C16 C17 C18 C19 1.3(4)
C16 C17 C18 C24 -177.1(2)
U1 O1 C19 C14 52.0(3)
U1 O1 C19 C18 -130.3(2)
C15 C14 C19 O1 178.8(2)
C13 C14 C19 O1 5.8(3)
C15 C14 C19 C18 1.0(4)
C13 C14 C19 C18 -172.0(2)
C17 C18 C19 O1 -179.6(2)
C24 C18 C19 O1 -1.2(4)
C17 C18 C19 C14 -1.9(3)
C24 C18 C19 C14 176.5(2)
C17 C16 C20 C21 -179.3(3)
C15 C16 C20 C21 -2.1(4)
C17 C16 C20 C23 -59.3(3)
C15 C16 C20 C23 117.9(3)
C17 C16 C20 C22 59.0(3)
C15 C16 C20 C22 -123.8(3)
C17 C18 C24 C27 -119.5(3)
C19 C18 C24 C27 62.2(3)
C17 C18 C24 C25 0.2(3)
C19 C18 C24 C25 -178.1(2)
C17 C18 C24 C26 119.0(3)
C19 C18 C24 C26 -59.4(3)
C6 N3 C28 C29 -58.3(3)
C5 N3 C28 C29 -173.3(2)
U1 N3 C28 C29 65.8(2)
N3 C28 C29 C30 113.5(3)
N3 C28 C29 C34 -72.0(3)
C34 C29 C30 C31 0.6(4)
C28 C29 C30 C31 175.1(2)
C29 C30 C31 C32 -2.0(4)
C29 C30 C31 C35 177.9(3)
C30 C31 C32 C33 0.4(4)
C35 C31 C32 C33 -179.5(3)
C31 C32 C33 C34 2.5(4)
C31 C32 C33 C39 -174.5(3)
U1 O2 C34 C29 52.9(3)
U1 O2 C34 C33 -129.3(2)
C30 C29 C34 O2 -179.8(2)
C28 C29 C34 O2 5.8(4)
C30 C29 C34 C33 2.4(4)
C28 C29 C34 C33 -172.0(2)
C32 C33 C34 O2 178.4(2)
C39 C33 C34 O2 -4.5(4)
C32 C33 C34 C29 -3.9(4)
C39 C33 C34 C29 173.2(2)
C30 C31 C35 C38 -116.4(4)
C32 C31 C35 C38 63.6(5)
C30 C31 C35 C36 19.2(5)
C32 C31 C35 C36 -160.9(4)
C30 C31 C35 C37 131.4(3)
C32 C31 C35 C37 -48.6(4)
C32 C33 C39 C41 -119.4(3)
C34 C33 C39 C41 63.6(3)
C32 C33 C39 C42 1.0(4)
C34 C33 C39 C42 -175.9(2)
C32 C33 C39 C40 119.2(3)
C34 C33 C39 C40 -57.8(3)
U1 N5 C43 C48 -116.9(4)
U1 N5 C43 C44 61.2(5)
C48 C43 C44 C45 0.0(4)
N5 C43 C44 C45 -178.2(2)
C43 C44 C45 C46 -0.5(4)
C44 C45 C46 C47 0.1(5)
C45 C46 C47 C48 1.0(5)
C44 C43 C48 C47 1.1(4)
N5 C43 C48 C47 179.2(3)
C46 C47 C48 C43 -1.6(5)
U1 N6 C49 C50 33.2(5)
U1 N6 C49 C54 -146.2(3)
C54 C49 C50 C51 1.2(4)
N6 C49 C50 C51 -178.2(2)
C49 C50 C51 C52 -2.0(4)
C50 C51 C52 C53 1.0(4)
C51 C52 C53 C54 0.7(5)
C52 C53 C54 C49 -1.5(5)
C50 C49 C54 C53 0.5(4)
N6 C49 C54 C53 179.9(3)
